data_1007187
loop_
_publ_author_name
'Averbuch-Pouchot, M. T.'
'Durif, A.'

_publ_section_title
;
 Crystal chemistry of cyclo-hexaphosphates. VI. Structure of ammonium
 cyclo-hexaphosphate tellurate dihydrate
;
_journal_coden_ASTM ACSCEE
_journal_issue 2
_journal_name_full
;
 Acta Crystallographica, Section C: Crystal Structure Communications
;
_journal_page_first 179
_journal_page_last 181
_journal_paper_doi 10.1107/s0108270189006190
_journal_volume 46
_journal_year 1990
_chemical_formula_structural '(N H4)6 (P6 O18) (Te (O H)6) (H2 O)2'
_chemical_formula_sum 'H34 N6 O26 P6 Te'
_chemical_name_systematic
;
Ammonium cyclo-hexaphosphate telluric acid dihydrate
;
_space_group_IT_number 2
_symmetry_cell_setting triclinic
_symmetry_Int_Tables_number 2
_symmetry_space_group_name_Hall '-P 1'
_symmetry_space_group_name_H-M 'P -1'
_cell_angle_alpha 109.53(6)
_cell_angle_beta 106.74(6)
_cell_angle_gamma 100.91(4)
_cell_formula_units_Z 1
_cell_length_a 9.899(4)
_cell_length_b 11.042(7)
_cell_length_c 7.632(9)
_cell_volume 714.2
_refine_ls_R_factor_all 0.018
_cod_depositor_comments
;
 Marking atoms 'O13', 'H16', 'H17' and 'O14' as belonging to disorder group
 '1' and '2' respectively.

 Antanas Vaitkus,
 2017-08-09

 Marking hydrogen atoms 'H16' and 'H17' as having the same occupancy 0.783(4)
 as the oxygen atom 'O13' that they are attached to.

 Antanas Vaitkus,
 2017-08-09

 Removing attached hydrogen atoms that are already expressed by explicit
 hydrogen atom coordinates.

 Antanas Vaitkus,
 2017-08-09
;
_cod_database_code 1007187

loop_
_symmetry_equiv_pos_as_xyz
x,y,z
-x,-y,-z

loop_
_atom_site_label
_atom_site_type_symbol
_atom_site_symmetry_multiplicity
_atom_site_Wyckoff_symbol
_atom_site_fract_x
_atom_site_fract_y
_atom_site_fract_z
_atom_site_occupancy
_atom_site_attached_hydrogens
_atom_site_calc_flag
_atom_site_disorder_group
Te1 Te6+ 1 a 0. 0. 0. 1. 0 d .
P1 P5+ 2 i 0.75105(4) 0.52787(3) 0.27314(5) 1. 0 d .
P2 P5+ 2 i 0.66720(4) 0.75207(3) 0.21783(4) 1. 0 d .
P3 P5+ 2 i 0.65136(3) 0.28090(3) 0.89719(5) 1. 0 d .
O1 O2- 2 i 0.3009(1) 0.4534(1) 0.5580(2) 1. 0 d .
O2 O2- 2 i 0.0876(1) 0.4360(1) 0.6841(2) 1. 0 d .
O3 O2- 2 i 0.6783(1) 0.6015(1) 0.1395(2) 1. 0 d .
O4 O2- 2 i 0.3319(1) 0.6274(1) 0.8800(2) 1. 0 d .
O5 O2- 2 i 0.6601(1) 0.7958(1) 0.0524(1) 1. 0 d .
O6 O2- 2 i 0.2173(1) 0.1628(1) 0.5797(2) 1. 0 d .
O7 O2- 2 i 0.6443(1) 0.1437(1) 0.8916(2) 1. 0 d .
O8 O2- 2 i 0.7623(1) 0.3484(1) 0.8370(2) 1. 0 d .
O9 O2- 2 i 0.4913(1) 0.2767(1) 0.7623(1) 1. 0 d .
O10 O2- 2 i 0.8447(1) 0.8448(1) 0.7888(1) 1. 0 d .
O11 O2- 2 i 0.0828(1) 0.8785(1) 0.0957(2) 1. 0 d .
O12 O2- 2 i 0.1113(1) -0.0082(1) 0.8338(1) 1. 0 d .
N1 N3- 2 i 0.4756(2) 0.3085(2) 0.3657(2) 1. 0 d .
N2 N3- 2 i 0.0884(2) 0.4149(1) 0.1799(2) 1. 0 d .
N3 N3- 2 i 0.8944(2) 0.1655(1) 0.5479(2) 1. 0 d .
O13 O2- 2 i 0.4013(2) 0.9033(2) 0.7466(3) 0.783(4) 0 d 1
O14 O2- 2 i 0.4324(7) 0.9216(6) 0.578(3) 0.236(4) 2 d 2
H1 H1+ 2 i 0.171(2) 0.152(2) 0.322(3) 1. 0 d .
H2 H1+ 2 i 0.161(2) 0.883(2) 0.065(3) 1. 0 d .
H3 H1+ 2 i 0.818(2) 0.941(2) 0.120(3) 1. 0 d .
H4 H1+ 2 i 0.425(3) 0.279(3) 0.225(4) 1. 0 d .
H5 H1+ 2 i 0.510(3) 0.235(3) 0.375(4) 1. 0 d .
H6 H1+ 2 i 0.418(3) 0.343(3) 0.432(4) 1. 0 d .
H7 H1+ 2 i 0.457(3) 0.618(3) 0.592(1) 1. 0 d .
H8 H1+ 2 i 0.149(3) 0.411(2) 0.281(3) 1. 0 d .
H9 H1+ 2 i 0.031(3) 0.450(3) 0.208(4) 1. 0 d .
H10 H1+ 2 i 0.141(3) 0.476(2) 0.153(3) 1. 0 d .
H11 H1+ 2 i 0.061(3) 0.338(3) 0.098(4) 1. 0 d .
H12 H1+ 2 i 0.060(3) 0.747(2) 0.402(4) 1. 0 d .
H13 H1+ 2 i 0.899(3) 0.143(3) 0.652(4) 1. 0 d .
H14 H1+ 2 i 0.811(3) 0.162(3) 0.502(4) 1. 0 d .
H15 H1+ 2 i 0.911(3) 0.105(3) 0.443(4) 1. 0 d .
H16 H1+ 2 i 0.480(4) 0.982(4) 0.806(5) 0.783(4) 0 d 1
H17 H1+ 2 i 0.380(5) 0.892(4) 0.841(6) 0.783(4) 0 d 1

loop_
_atom_type_symbol
_atom_type_oxidation_number
Te6+ 6.000
P5+ 5.000
O2- -2.000
N3- -3.000
H1+ 1.000
